data_1545930
loop_
_publ_author_name
'Chen, Na'
'Zhang, Wenjie'
'Chen, Shun'
'Wu, Qinghua'
'Yu, Changjiang'
'Wei, Yun'
'Xu, Yuekang'
'Hao, Erhong'
'Jiao, Lijuan'

_publ_section_title
;
 Sterically Protected N2O-Type Benzopyrromethene Boron Complexes from
 Boronic Acids with Intense Red/Near-Infrared Fluorescence.
;
_journal_issue 8
_journal_name_full 'Organic letters'
_journal_page_first 2026
_journal_page_last 2029
_journal_paper_doi 10.1021/acs.orglett.7b00601
_journal_volume 19
_journal_year 2017
_chemical_formula_moiety 'C29 H25 B N2 O'
_chemical_formula_sum 'C29 H25 B N2 O'
_chemical_formula_weight 428.32
_chemical_name_systematic
;
 ?
;
_space_group_crystal_system monoclinic
_space_group_IT_number 14
_space_group_name_Hall '-P 2yn'
_space_group_name_H-M_alt 'P 1 21/n 1'
_symmetry_space_group_name_Hall '-P 2yn'
_symmetry_space_group_name_H-M 'P 1 21/n 1'
_atom_sites_solution_hydrogens geom
_atom_sites_solution_primary dual
_audit_creation_date 2017-03-24
_audit_creation_method
;
Olex2 1.2-beta
(compiled 2016.11.30 svn.r3356 for OlexSys, GUI svn.r5269)
;
_cell_angle_alpha 90
_cell_angle_beta 106.407(2)
_cell_angle_gamma 90
_cell_formula_units_Z 4
_cell_length_a 13.7906(19)
_cell_length_b 11.0012(15)
_cell_length_c 15.176(2)
_cell_measurement_reflns_used 7971
_cell_measurement_temperature 293(2)
_cell_measurement_theta_max 27.53
_cell_measurement_theta_min 2.32
_cell_volume 2208.6(5)
_computing_cell_refinement 'SAINT v7.34A (Bruker, 200?)'
_computing_data_collection 'Bruker SMART'
_computing_data_reduction 'SAINT v7.34A (Bruker, 200?)'
_computing_molecular_graphics 'Olex2 (Dolomanov et al., 2009)'
_computing_publication_material 'Olex2 (Dolomanov et al., 2009)'
_computing_structure_refinement 'ShelXL (Sheldrick, 2015)'
_computing_structure_solution 'ShelXT (Sheldrick, 2015)'
_diffrn_ambient_temperature 293.15
_diffrn_detector_area_resol_mean 8
_diffrn_measured_fraction_theta_full 0.988
_diffrn_measured_fraction_theta_max 0.985
_diffrn_measurement_device_type 'Bruker SMART APEX CCD area detector'
_diffrn_measurement_method '\w and \f scans'
_diffrn_radiation_monochromator graphite
_diffrn_radiation_type MoK\a
_diffrn_radiation_wavelength 0.71073
_diffrn_reflns_av_R_equivalents 0.0571
_diffrn_reflns_av_unetI/netI 0.0534
_diffrn_reflns_Laue_measured_fraction_full 0.988
_diffrn_reflns_Laue_measured_fraction_max 0.985
_diffrn_reflns_limit_h_max 15
_diffrn_reflns_limit_h_min -16
_diffrn_reflns_limit_k_max 13
_diffrn_reflns_limit_k_min -13
_diffrn_reflns_limit_l_max 18
_diffrn_reflns_limit_l_min -18
_diffrn_reflns_number 15159
_diffrn_reflns_point_group_measured_fraction_full 0.988
_diffrn_reflns_point_group_measured_fraction_max 0.985
_diffrn_reflns_theta_full 25.242
_diffrn_reflns_theta_max 25.499
_diffrn_reflns_theta_min 1.763
_diffrn_source 'sealed tube'
_exptl_absorpt_coefficient_mu 0.077
_exptl_absorpt_correction_T_max 0.7456
_exptl_absorpt_correction_T_min 0.5848
_exptl_absorpt_correction_type multi-scan
_exptl_absorpt_process_details
;
SADABS-2014/5 (Bruker,2014/5) was used for absorption correction.
wR2(int) was 0.1177 before and 0.0419 after correction.
The Ratio of minimum to maximum transmission is 0.7843.
The \l/2 correction factor is 0.00150.
;
_exptl_crystal_colour 'metallic reddish red'
_exptl_crystal_colour_lustre metallic
_exptl_crystal_colour_modifier reddish
_exptl_crystal_colour_primary red
_exptl_crystal_density_diffrn 1.288
_exptl_crystal_density_method 'not measured'
_exptl_crystal_description cube
_exptl_crystal_F_000 904
_exptl_crystal_size_max 0.23
_exptl_crystal_size_mid 0.21
_exptl_crystal_size_min 0.18
_refine_diff_density_max 0.276
_refine_diff_density_min -0.280
_refine_diff_density_rms 0.051
_refine_ls_extinction_method none
_refine_ls_goodness_of_fit_ref 0.799
_refine_ls_hydrogen_treatment constr
_refine_ls_matrix_type full
_refine_ls_number_parameters 301
_refine_ls_number_reflns 4055
_refine_ls_number_restraints 0
_refine_ls_restrained_S_all 0.799
_refine_ls_R_factor_all 0.1214
_refine_ls_R_factor_gt 0.0616
_refine_ls_shift/su_max 0.000
_refine_ls_shift/su_mean 0.000
_refine_ls_structure_factor_coef Fsqd
_refine_ls_weighting_details 'w=1/[\s^2^(Fo^2^)+8.7797P] where P=(Fo^2^+2Fc^2^)/3'
_refine_ls_weighting_scheme calc
_refine_ls_wR_factor_gt 0.1273
_refine_ls_wR_factor_ref 0.1485
_reflns_Friedel_coverage 0.000
_reflns_number_gt 2967
_reflns_number_total 4055
_reflns_threshold_expression 'I > 2\s(I)'
_cod_data_source_file ol7b00601_si_003.cif
_cod_data_source_block test_0m
_cod_database_code 1545930
_shelx_space_group_comment
;
The symmetry employed for this shelxl refinement is uniquely defined
by the following loop, which should always be used as a source of
symmetry information in preference to the above space-group names.
They are only intended as comments.
;
_shelx_estimated_absorpt_t_max 0.986
_shelx_estimated_absorpt_t_min 0.982
_olex2_refinement_description
;
1. Fixed Uiso
 At 1.2 times of:
  All C(H) groups, All C(H,H) groups
 At 1.5 times of:
  All C(H,H,H) groups
2.a Secondary CH2 refined with riding coordinates:
 C00N(H00M,H00N)
2.b Aromatic/amide H refined with riding coordinates:
 C00A(H00A), C00G(H00G), C00H(H00H), C00J(H00J), C00K(H00K), C00L(H00L),
 C00O(H00O), C00P(H00P), C00Q(H00Q), C00R(H00R), C00S(H00S), C00T(H00T),
 C00U(H00U), C00V(H00V)
2.c Idealised Me refined as rotating group:
 C00I(H00B,H00C,H00D), C00M(H00E,H00F,H00I), C00X(H00W,H00X,H00Y)
;
_shelx_shelxl_version_number 2014/7
_olex2_submission_special_instructions 'No special instructions were received'

loop_
_space_group_symop_operation_xyz
'x, y, z'
'-x+1/2, y+1/2, -z+1/2'
'-x, -y, -z'
'x-1/2, -y-1/2, z-1/2'

loop_
_atom_site_label
_atom_site_type_symbol
_atom_site_fract_x
_atom_site_fract_y
_atom_site_fract_z
_atom_site_U_iso_or_equiv
_atom_site_adp_type
_atom_site_occupancy
_atom_site_site_symmetry_order
_atom_site_calc_flag
_atom_site_refinement_flags_posn
O001 O 0.58260(16) 0.3096(2) 0.36207(14) 0.0411(5) Uani 1 1 d .
N002 N 0.69053(18) 0.4544(2) 0.47590(17) 0.0354(6) Uani 1 1 d .
N003 N 0.57090(18) 0.3161(2) 0.51692(16) 0.0338(6) Uani 1 1 d .
C004 C 0.5009(2) 0.2289(3) 0.5017(2) 0.0361(7) Uani 1 1 d .
C005 C 0.6909(2) 0.5212(3) 0.5544(2) 0.0357(7) Uani 1 1 d .
C006 C 0.7304(2) 0.2210(3) 0.4876(2) 0.0374(7) Uani 1 1 d .
C007 C 0.5732(2) 0.3839(3) 0.5942(2) 0.0359(7) Uani 1 1 d .
C008 C 0.7540(2) 0.5111(3) 0.4358(2) 0.0389(7) Uani 1 1 d .
C009 C 0.4807(2) 0.1638(3) 0.4162(2) 0.0381(7) Uani 1 1 d .
C00A C 0.6333(2) 0.4849(3) 0.6119(2) 0.0381(7) Uani 1 1 d .
H00A H 0.6358 0.5309 0.6639 0.046 Uiso 1 1 calc R
C00B C 0.7554(2) 0.6211(3) 0.5601(2) 0.0395(7) Uani 1 1 d .
C00C C 0.5199(2) 0.2123(3) 0.3469(2) 0.0400(7) Uani 1 1 d .
C00D C 0.4562(2) 0.2314(3) 0.5769(2) 0.0387(7) Uani 1 1 d .
C00E C 0.5009(2) 0.3288(3) 0.6337(2) 0.0396(7) Uani 1 1 d .
C00F C 0.7947(2) 0.6142(3) 0.4856(2) 0.0409(8) Uani 1 1 d .
C00G C 0.7584(2) 0.1467(3) 0.4247(2) 0.0445(8) Uani 1 1 d .
H00G H 0.7267 0.1571 0.3624 0.053 Uiso 1 1 calc R
C00H C 0.4168(2) 0.0630(3) 0.3948(3) 0.0485(9) Uani 1 1 d .
H00H H 0.3915 0.0291 0.4399 0.058 Uiso 1 1 calc R
C00I C 0.7765(3) 0.7177(3) 0.6323(2) 0.0512(9) Uani 1 1 d .
H00B H 0.7305 0.7093 0.6690 0.077 Uiso 1 1 calc GR
H00C H 0.7679 0.7963 0.6035 0.077 Uiso 1 1 calc GR
H00D H 0.8447 0.7096 0.6707 0.077 Uiso 1 1 calc GR
C00J C 0.8318(3) 0.0581(3) 0.4519(3) 0.0545(10) Uani 1 1 d .
H00J H 0.8488 0.0101 0.4081 0.065 Uiso 1 1 calc R
C00K C 0.7809(3) 0.2011(3) 0.5794(2) 0.0494(9) Uani 1 1 d .
H00K H 0.7648 0.2490 0.6238 0.059 Uiso 1 1 calc R
C00L C 0.4917(3) 0.1615(4) 0.2603(2) 0.0533(9) Uani 1 1 d .
H00L H 0.5162 0.1939 0.2142 0.064 Uiso 1 1 calc R
C00M C 0.7720(3) 0.4638(3) 0.3500(2) 0.0522(9) Uani 1 1 d .
H00E H 0.8090 0.3889 0.3628 0.078 Uiso 1 1 calc GR
H00F H 0.8104 0.5222 0.3268 0.078 Uiso 1 1 calc GR
H00I H 0.7084 0.4499 0.3050 0.078 Uiso 1 1 calc GR
C00N C 0.8666(3) 0.7022(3) 0.4618(3) 0.0571(10) Uani 1 1 d .
H00M H 0.8517 0.7834 0.4793 0.068 Uiso 1 1 calc R
H00N H 0.8554 0.7018 0.3958 0.068 Uiso 1 1 calc R
C00O C 0.3837(2) 0.1590(3) 0.5998(2) 0.0504(9) Uani 1 1 d .
H00O H 0.3530 0.0949 0.5623 0.060 Uiso 1 1 calc R
C00P C 0.8793(3) 0.0408(3) 0.5429(3) 0.0581(10) Uani 1 1 d .
H00P H 0.9284 -0.0192 0.5613 0.070 Uiso 1 1 calc R
C00Q C 0.3593(3) 0.1850(4) 0.6788(3) 0.0605(11) Uani 1 1 d .
H00Q H 0.3124 0.1364 0.6957 0.073 Uiso 1 1 calc R
C00R C 0.4730(3) 0.3553(4) 0.7131(2) 0.0518(9) Uani 1 1 d .
H00R H 0.5013 0.4208 0.7502 0.062 Uiso 1 1 calc R
C00S C 0.3907(3) 0.0133(4) 0.3089(3) 0.0604(10) Uani 1 1 d .
H00S H 0.3483 -0.0541 0.2959 0.072 Uiso 1 1 calc R
C00T C 0.8541(3) 0.1127(4) 0.6069(3) 0.0612(10) Uani 1 1 d .
H00T H 0.8864 0.1019 0.6691 0.073 Uiso 1 1 calc R
C00U C 0.4025(3) 0.2819(4) 0.7347(3) 0.0602(11) Uani 1 1 d .
H00U H 0.3834 0.2974 0.7876 0.072 Uiso 1 1 calc R
C00V C 0.4274(3) 0.0631(4) 0.2415(3) 0.0640(11) Uani 1 1 d .
H00V H 0.4086 0.0300 0.1828 0.077 Uiso 1 1 calc R
B00W B 0.6450(3) 0.3255(3) 0.4573(2) 0.0365(8) Uani 1 1 d .
C00X C 0.9760(3) 0.6749(5) 0.5074(4) 0.0909(16) Uani 1 1 d .
H00W H 0.9934 0.5982 0.4857 0.136 Uiso 1 1 calc GR
H00X H 0.9873 0.6712 0.5727 0.136 Uiso 1 1 calc GR
H00Y H 1.0172 0.7378 0.4929 0.136 Uiso 1 1 calc GR

loop_
_atom_site_aniso_label
_atom_site_aniso_U_11
_atom_site_aniso_U_22
_atom_site_aniso_U_33
_atom_site_aniso_U_23
_atom_site_aniso_U_13
_atom_site_aniso_U_12
O001 0.0442(13) 0.0414(13) 0.0360(12) 0.0009(10) 0.0087(10) -0.0044(11)
N002 0.0372(14) 0.0324(14) 0.0374(14) 0.0003(11) 0.0121(12) -0.0002(11)
N003 0.0306(13) 0.0331(14) 0.0369(14) -0.0008(11) 0.0081(11) -0.0016(11)
C004 0.0296(15) 0.0345(16) 0.0415(17) 0.0062(14) 0.0058(13) 0.0023(14)
C005 0.0366(17) 0.0301(16) 0.0378(17) 0.0009(13) 0.0065(14) 0.0028(14)
C006 0.0369(17) 0.0291(16) 0.0495(19) -0.0024(14) 0.0179(15) -0.0075(13)
C007 0.0332(16) 0.0394(18) 0.0332(16) -0.0002(14) 0.0064(13) 0.0028(14)
C008 0.0374(17) 0.0361(17) 0.0439(18) 0.0060(14) 0.0128(15) 0.0030(14)
C009 0.0300(16) 0.0346(17) 0.0437(18) 0.0010(14) 0.0007(14) 0.0025(14)
C00A 0.0409(17) 0.0347(17) 0.0380(17) -0.0031(14) 0.0097(14) 0.0028(15)
C00B 0.0390(17) 0.0285(16) 0.0474(19) 0.0022(14) 0.0063(15) 0.0027(14)
C00C 0.0344(17) 0.0374(18) 0.0416(18) 0.0014(14) -0.0001(14) 0.0033(15)
C00D 0.0330(16) 0.0400(18) 0.0410(18) 0.0100(14) 0.0069(14) 0.0036(14)
C00E 0.0355(17) 0.0439(19) 0.0392(17) 0.0071(15) 0.0103(14) 0.0058(15)
C00F 0.0376(17) 0.0314(17) 0.053(2) 0.0049(15) 0.0117(15) -0.0011(14)
C00G 0.0429(18) 0.0419(19) 0.050(2) -0.0060(15) 0.0146(16) -0.0030(16)
C00H 0.0399(19) 0.0399(19) 0.061(2) -0.0007(17) 0.0062(17) -0.0020(16)
C00I 0.054(2) 0.0360(19) 0.060(2) -0.0036(16) 0.0100(18) -0.0035(17)
C00J 0.052(2) 0.038(2) 0.079(3) -0.0111(19) 0.028(2) 0.0008(17)
C00K 0.052(2) 0.050(2) 0.0427(19) 0.0000(16) 0.0085(17) 0.0082(18)
C00L 0.049(2) 0.063(2) 0.0394(19) -0.0053(18) -0.0001(16) -0.0032(19)
C00M 0.059(2) 0.050(2) 0.056(2) -0.0007(18) 0.0295(18) -0.0050(18)
C00N 0.060(2) 0.042(2) 0.073(3) 0.0036(18) 0.026(2) -0.0101(18)
C00O 0.0413(19) 0.054(2) 0.055(2) 0.0129(18) 0.0123(17) -0.0054(17)
C00P 0.050(2) 0.037(2) 0.086(3) 0.007(2) 0.017(2) 0.0070(17)
C00Q 0.051(2) 0.077(3) 0.058(2) 0.021(2) 0.0225(19) -0.007(2)
C00R 0.054(2) 0.058(2) 0.047(2) 0.0030(17) 0.0215(17) 0.0027(18)
C00S 0.051(2) 0.050(2) 0.071(3) -0.014(2) 0.002(2) -0.0093(19)
C00T 0.063(2) 0.058(2) 0.056(2) 0.012(2) 0.006(2) 0.013(2)
C00U 0.059(2) 0.080(3) 0.049(2) 0.016(2) 0.0277(19) 0.008(2)
C00V 0.058(2) 0.068(3) 0.052(2) -0.018(2) -0.007(2) -0.006(2)
B00W 0.0369(19) 0.0359(19) 0.0390(19) -0.0020(16) 0.0147(16) -0.0062(16)
C00X 0.054(3) 0.086(4) 0.130(4) 0.017(3) 0.022(3) -0.023(3)

loop_
_atom_type_symbol
_atom_type_description
_atom_type_scat_dispersion_real
_atom_type_scat_dispersion_imag
_atom_type_scat_source
C C 0.0033 0.0016 'International Tables Vol C Tables 4.2.6.8 and 6.1.1.4'
H H 0.0000 0.0000 'International Tables Vol C Tables 4.2.6.8 and 6.1.1.4'
B B 0.0013 0.0007 'International Tables Vol C Tables 4.2.6.8 and 6.1.1.4'
N N 0.0061 0.0033 'International Tables Vol C Tables 4.2.6.8 and 6.1.1.4'
O O 0.0106 0.0060 'International Tables Vol C Tables 4.2.6.8 and 6.1.1.4'

loop_
_geom_angle_atom_site_label_1
_geom_angle_atom_site_label_2
_geom_angle_atom_site_label_3
_geom_angle
C00C O001 B00W 115.5(2)
C005 N002 B00W 122.8(2)
C008 N002 C005 107.1(3)
C008 N002 B00W 128.6(3)
C004 N003 C007 112.2(3)
C004 N003 B00W 120.8(3)
C007 N003 B00W 126.8(3)
N003 C004 C009 117.4(3)
N003 C004 C00D 107.4(3)
C009 C004 C00D 134.9(3)
N002 C005 C00B 108.3(3)
C00A C005 N002 121.1(3)
C00A C005 C00B 130.6(3)
C00G C006 B00W 122.9(3)
C00K C006 C00G 116.0(3)
C00K C006 B00W 121.1(3)
N003 C007 C00E 105.9(3)
C00A C007 N003 118.2(3)
C00A C007 C00E 135.8(3)
N002 C008 C00F 110.2(3)
N002 C008 C00M 121.5(3)
C00F C008 C00M 128.3(3)
C00C C009 C004 117.7(3)
C00H C009 C004 123.6(3)
C00H C009 C00C 118.4(3)
C005 C00A H00A 118.9
C007 C00A C005 122.1(3)
C007 C00A H00A 118.9
C005 C00B C00I 126.2(3)
C00F C00B C005 107.2(3)
C00F C00B C00I 126.6(3)
O001 C00C C009 122.1(3)
O001 C00C C00L 118.5(3)
C00L C00C C009 119.4(3)
C00E C00D C004 106.8(3)
C00O C00D C004 133.0(3)
C00O C00D C00E 120.3(3)
C00D C00E C007 107.7(3)
C00R C00E C007 131.7(3)
C00R C00E C00D 120.6(3)
C008 C00F C00N 126.0(3)
C00B C00F C008 107.3(3)
C00B C00F C00N 126.7(3)
C006 C00G H00G 119.0
C00J C00G C006 122.0(3)
C00J C00G H00G 119.0
C009 C00H H00H 119.4
C00S C00H C009 121.3(4)
C00S C00H H00H 119.4
C00B C00I H00B 109.5
C00B C00I H00C 109.5
C00B C00I H00D 109.5
H00B C00I H00C 109.5
H00B C00I H00D 109.5
H00C C00I H00D 109.5
C00G C00J H00J 119.9
C00P C00J C00G 120.3(3)
C00P C00J H00J 119.9
C006 C00K H00K 118.9
C00T C00K C006 122.2(3)
C00T C00K H00K 118.9
C00C C00L H00L 119.7
C00V C00L C00C 120.5(4)
C00V C00L H00L 119.7
C008 C00M H00E 109.5
C008 C00M H00F 109.5
C008 C00M H00I 109.5
H00E C00M H00F 109.5
H00E C00M H00I 109.5
H00F C00M H00I 109.5
C00F C00N H00M 108.8
C00F C00N H00N 108.8
C00F C00N C00X 114.0(3)
H00M C00N H00N 107.7
C00X C00N H00M 108.8
C00X C00N H00N 108.8
C00D C00O H00O 121.0
C00Q C00O C00D 118.1(4)
C00Q C00O H00O 121.0
C00J C00P H00P 120.3
C00J C00P C00T 119.3(3)
C00T C00P H00P 120.3
C00O C00Q H00Q 119.1
C00O C00Q C00U 121.9(3)
C00U C00Q H00Q 119.1
C00E C00R H00R 121.0
C00U C00R C00E 118.0(4)
C00U C00R H00R 121.0
C00H C00S H00S 120.1
C00H C00S C00V 119.8(4)
C00V C00S H00S 120.1
C00K C00T H00T 119.9
C00P C00T C00K 120.2(4)
C00P C00T H00T 119.9
C00Q C00U H00U 119.4
C00R C00U C00Q 121.1(3)
C00R C00U H00U 119.4
C00L C00V H00V 119.7
C00S C00V C00L 120.7(4)
C00S C00V H00V 119.7
O001 B00W N002 112.6(3)
O001 B00W N003 105.5(2)
O001 B00W C006 111.8(3)
N002 B00W N003 104.9(2)
N002 B00W C006 112.0(3)
N003 B00W C006 109.5(3)
C00N C00X H00W 109.5
C00N C00X H00X 109.5
C00N C00X H00Y 109.5
H00W C00X H00X 109.5
H00W C00X H00Y 109.5
H00X C00X H00Y 109.5

loop_
_geom_bond_atom_site_label_1
_geom_bond_atom_site_label_2
_geom_bond_distance
O001 C00C 1.353(4)
O001 B00W 1.469(4)
N002 C005 1.399(4)
N002 C008 1.352(4)
N002 B00W 1.543(4)
N003 C004 1.333(4)
N003 C007 1.384(4)
N003 B00W 1.547(4)
C004 C009 1.439(4)
C004 C00D 1.444(4)
C005 C00A 1.393(4)
C005 C00B 1.402(4)
C006 C00G 1.391(4)
C006 C00K 1.387(5)
C006 B00W 1.618(5)
C007 C00A 1.366(4)
C007 C00E 1.435(4)
C008 C00F 1.390(4)
C008 C00M 1.486(4)
C009 C00C 1.416(4)
C009 C00H 1.397(4)
C00A H00A 0.9300
C00B C00F 1.387(4)
C00B C00I 1.495(5)
C00C C00L 1.380(5)
C00D C00E 1.403(5)
C00D C00O 1.396(4)
C00E C00R 1.395(4)
C00F C00N 1.501(4)
C00G H00G 0.9300
C00G C00J 1.382(5)
C00H H00H 0.9300
C00H C00S 1.365(5)
C00I H00B 0.9600
C00I H00C 0.9600
C00I H00D 0.9600
C00J H00J 0.9300
C00J C00P 1.364(5)
C00K H00K 0.9300
C00K C00T 1.379(5)
C00L H00L 0.9300
C00L C00V 1.377(5)
C00M H00E 0.9600
C00M H00F 0.9600
C00M H00I 0.9600
C00N H00M 0.9700
C00N H00N 0.9700
C00N C00X 1.502(6)
C00O H00O 0.9300
C00O C00Q 1.364(5)
C00P H00P 0.9300
C00P C00T 1.372(5)
C00Q H00Q 0.9300
C00Q C00U 1.387(6)
C00R H00R 0.9300
C00R C00U 1.373(5)
C00S H00S 0.9300
C00S C00V 1.376(6)
C00T H00T 0.9300
C00U H00U 0.9300
C00V H00V 0.9300
C00X H00W 0.9600
C00X H00X 0.9600
C00X H00Y 0.9600
